data_7716649
loop_
_publ_author_name
'Batista, Lester'
'Paul, Sagar'
'Molina-Jir&#xf3;n, Concepci&#xf3;n'
'Ja&#xe9;n, Juan A'
'Fensker, Dieter'
'Fuhr, Olaf'
'Ruben, Mario'
'Wernsdorfer, Wolfgang'
'Moreno-Pineda, Eufemio'

_publ_section_title
;
 Magnetic behaviour of a spin-canted asymmetric lanthanide quinolate
 trimer.
;
_journal_issue 31
_journal_name_full 'Dalton transactions (Cambridge, England : 2003)'
_journal_page_first 12927
_journal_page_last 12935
_journal_paper_doi 10.1039/d4dt01588f
_journal_volume 53
_journal_year 2024
_chemical_formula_moiety 'C63 H44 Dy3 N9 O14, 2.5(C2 H3 N)'
_chemical_formula_sum 'C68 H51.5 Dy3 N11.5 O14'
_chemical_formula_weight 1741.20
_space_group_crystal_system triclinic
_space_group_IT_number 2
_space_group_name_Hall '-P 1'
_space_group_name_H-M_alt 'P -1'
_atom_sites_solution_hydrogens mixed
_atom_sites_solution_primary dual
_audit_creation_date 2024-06-26
_audit_creation_method
;
Olex2 1.5
(compiled 2024.02.16 svn.r378c4104 for OlexSys, GUI svn.r6928)
;
_audit_update_record
;
2024-06-26 deposited with the CCDC.	2024-07-10 downloaded from the CCDC.
;
_cell_angle_alpha 76.207(3)
_cell_angle_beta 72.362(2)
_cell_angle_gamma 88.591(3)
_cell_formula_units_Z 2
_cell_length_a 11.6383(4)
_cell_length_b 16.6621(6)
_cell_length_c 18.2109(6)
_cell_measurement_reflns_used 30254
_cell_measurement_temperature 180
_cell_measurement_theta_max 31.84
_cell_measurement_theta_min 1.21
_cell_volume 3264.0(2)
_computing_cell_refinement
;
X-Area Recipe 1.37.0.0 (STOE, 2021)
;
_computing_data_collection
;
X-Area Pilatus3_SV 1.31.186.0 (STOE, 2022)
;
_computing_data_reduction
;
X-Area Integrate 2.5.3.0 (STOE, 2021)
X-Area LANA 2.7.5.0 (STOE, 2022)
;
_computing_molecular_graphics 'Olex2 1.5 (Dolomanov et al., 2009)'
_computing_publication_material
;
STOE & Cie GmbH, X-Area, software package for collecting single-crystal or
multi-domain crystal data on STOE area-detector diffractometers, for image 
processing, for the correction and scaling of reflection intensities and 
for outlier rejection, version 2.1, Darmstadt 2022
;
_computing_structure_refinement 'SHELXL 2018/3 (Sheldrick, 2015)'
_computing_structure_solution 'SHELXT  (Sheldrick, 2015)'
_diffrn_ambient_temperature 180
_diffrn_detector 'EIGER2 1M CDTE'
_diffrn_detector_area_resol_mean 13.33
_diffrn_detector_type DECTRIS
_diffrn_measured_fraction_theta_full 0.993
_diffrn_measured_fraction_theta_max 0.994
_diffrn_measurement_details
;
 854 frames, detector distance = 60 mm
;
_diffrn_measurement_device 'Eulerian 4-circle diffractometer'
_diffrn_measurement_device_type 'Stoe StadiVari'
_diffrn_measurement_method 'rotation method, \w scans'
_diffrn_radiation_collimation '0.6 mm diameter'
_diffrn_radiation_monochromator 'multilayer optics'
_diffrn_radiation_polarisn_norm 0
_diffrn_radiation_probe x-ray
_diffrn_radiation_type 'Mo K\a'
_diffrn_radiation_wavelength 0.71073
_diffrn_reflns_av_R_equivalents 0.0342
_diffrn_reflns_av_unetI/netI 0.0725
_diffrn_reflns_Laue_measured_fraction_full 0.993
_diffrn_reflns_Laue_measured_fraction_max 0.994
_diffrn_reflns_limit_h_max 15
_diffrn_reflns_limit_h_min -9
_diffrn_reflns_limit_k_max 22
_diffrn_reflns_limit_k_min -21
_diffrn_reflns_limit_l_max 24
_diffrn_reflns_limit_l_min -24
_diffrn_reflns_number 44608
_diffrn_reflns_point_group_measured_fraction_full 0.993
_diffrn_reflns_point_group_measured_fraction_max 0.994
_diffrn_reflns_theta_full 25.242
_diffrn_reflns_theta_max 28.000
_diffrn_reflns_theta_min 1.209
_diffrn_source Axo_Mo
_diffrn_source_current 0.830
_diffrn_source_power 0.050
_diffrn_source_target Mo
_diffrn_source_type 'microfocus sealed X-ray tube'
_diffrn_source_voltage 60
_exptl_absorpt_coefficient_mu 3.474
_exptl_absorpt_correction_T_max 0.8403
_exptl_absorpt_correction_T_min 0.5933
_exptl_absorpt_correction_type multi-scan
_exptl_absorpt_process_details
;
STOE LANA, absorption correction by scaling of reflection intensities.
J. Koziskova, F. Hahn, J. Richter, J. Kozisek, "Comparison of different
absorption corrections on the model structure of tetrakis(\m~2~-acetato)-
diaqua-di-copper(II)", Acta Chimica Slovaca, vol. 9, no. 2, 2016, pp. 136 - 140.
;
_exptl_crystal_colour yellow
_exptl_crystal_colour_primary yellow
_exptl_crystal_density_diffrn 1.772
_exptl_crystal_density_method 'not measured'
_exptl_crystal_description plate
_exptl_crystal_F_000 1700
_exptl_crystal_size_max 0.15
_exptl_crystal_size_mid 0.1
_exptl_crystal_size_min 0.05
_refine_diff_density_max 0.633
_refine_diff_density_min -0.738
_refine_diff_density_rms 0.112
_refine_ls_extinction_method none
_refine_ls_goodness_of_fit_ref 0.854
_refine_ls_hydrogen_treatment constr
_refine_ls_matrix_type full
_refine_ls_number_parameters 872
_refine_ls_number_reflns 15673
_refine_ls_number_restraints 0
_refine_ls_restrained_S_all 0.854
_refine_ls_R_factor_all 0.0423
_refine_ls_R_factor_gt 0.0275
_refine_ls_shift/su_max 0.003
_refine_ls_shift/su_mean 0.000
_refine_ls_structure_factor_coef Fsqd
_refine_ls_weighting_details 'w=1/[\s^2^(Fo^2^)+(0.0168P)^2^] where P=(Fo^2^+2Fc^2^)/3'
_refine_ls_weighting_scheme calc
_refine_ls_wR_factor_gt 0.0477
_refine_ls_wR_factor_ref 0.0487
_reflns_d_resolution_high 0.659
_reflns_d_resolution_low 16.837
_reflns_Friedel_coverage 0.000
_reflns_limit_h_max 17
_reflns_limit_h_min -9
_reflns_limit_k_max 24
_reflns_limit_k_min -24
_reflns_limit_l_max 27
_reflns_limit_l_min -27
_reflns_number_gt 11004
_reflns_number_total 15673
_reflns_threshold_expression 'I > 2\s(I)'
_cod_data_source_file d4dt01588f2.cif
_cod_data_source_block em-dy
_cod_depositor_comments 'Adding full bibliography for 7716649.cif.'
_cod_original_formula_sum 'C68 H51.50 Dy3 N11.50 O14'
_cod_database_code 7716649
_shelx_shelxl_version_number 2018/3
_shelx_space_group_comment
;
The symmetry employed for this shelxl refinement is uniquely defined
by the following loop, which should always be used as a source of
symmetry information in preference to the above space-group names.
They are only intended as comments.
;
_shelx_estimated_absorpt_t_max 0.845
_shelx_estimated_absorpt_t_min 0.624
_olex2_refinement_description
;
1. Fixed Uiso
 At 1.2 times of:
  All C(H) groups
 At 1.5 times of:
  All C(H,H,H) groups, All O(H,H) groups
2. Others
 Fixed Sof: N12(0.5) C68(0.5) C69(0.5) H69A(0.5) H69B(0.5) H69C(0.5)
3.a Rotating group:
 O14(H14A,H14B)
3.b Aromatic/amide H refined with riding coordinates:
 C1(H1), C2(H2), C3(H3), C5(H5), C6(H6), C7(H7), C10(H10), C11(H11), C12(H12),
 C14(H14), C15(H15), C16(H16), C19(H19), C20(H20), C21(H21), C23(H23), C24(H24),
  C25(H25), C28(H28), C29(H29), C30(H30), C32(H32), C33(H33), C34(H34),
 C37(H37), C38(H38), C39(H39), C41(H41), C42(H42), C43(H43), C46(H46), C47(H47),
  C48(H48), C50(H50), C51(H51), C52(H52), C55(H55), C56(H56), C57(H57),
 C59(H59), C60(H60), C61(H61)
3.c Idealised Me refined as rotating group:
 C67(H67A,H67B,H67C), C69(H69A,H69B,H69C), C65(H65A,H65B,H65C)
;
_olex2_submission_special_instructions 'No special instructions were received'
_stoe_detector_distance '60.0 mm'
_stoe_detector_pixelsize_x '0.075 mm'
_stoe_detector_pixelsize_y '0.075 mm'
_stoe_detector_size_x '8.0 cm'
_stoe_detector_size_y '7.7 cm'
_stoe_evaluation_integration_a 8.0
_stoe_evaluation_integration_b 0.1
_stoe_evaluation_integration_ems 0.011
_stoe_evaluation_lana_bis_l_even_max -
_stoe_evaluation_lana_bis_l_odd_max -
_stoe_evaluation_lana_bos_l_even_max 4
_stoe_evaluation_lana_bos_l_odd_max 1
_stoe_evaluation_lana_completeness 91.1
_stoe_evaluation_lana_dxs_max_order -
_stoe_evaluation_lana_dys_max_order -
_stoe_evaluation_lana_fs_max_order 3
_stoe_evaluation_lana_max_2theta_available 65.3
_stoe_evaluation_lana_max_2theta_desired 65.3
_stoe_evaluation_lana_mean_redundancy 2.6
_stoe_evaluation_lana_number_refls_after_or 57075
_stoe_evaluation_lana_number_refls_outliers 3737
_stoe_evaluation_lana_number_refls_total 60812
_stoe_evaluation_lana_number_refls_unique 21792
_stoe_evaluation_lana_number_refls_written 57075
_stoe_evaluation_lana_or_c1 0.035
_stoe_evaluation_lana_or_c2 0
_stoe_evaluation_lana_or_c3 0
_stoe_evaluation_lana_or_c4 0.7
_stoe_evaluation_lana_point_group -1
_stoe_evaluation_lana_table
;
#----------------------------------------------------------------------------
2Theta           5.1   12.3   19.5   26.7   33.9   41.1   48.3   55.5   62.7
#----------------------------------------------------------------------------
<Resolution>    6.07   3.13   2.04   1.54   1.21   1.01   0.87   0.76   0.70
N(total)         348   1497   3557   4945   7186  10502  12587  13319   6871
<Redundancy>     3.8    3.6    3.7    3.0    2.8    3.0    2.7    2.4    1.9
Complet. [%%]   100.0  100.0   99.9   96.9   98.8   99.9   99.9   99.5   64.2
<I/sigma>       63.6   39.9   26.8   18.5    9.8    6.1    3.5    1.9    1.0
R(int)         0.014  0.013  0.016  0.019  0.030  0.042  0.067  0.113  0.199
#----------------------------------------------------------------------------
;
_stoe_measurement_identifier EM-Dy
_stoe_measurement_max_exposure_per_frame '2.0 s'
_stoe_measurement_mean_exposure_per_frame '2.0 s'
_stoe_measurement_min_exposure_per_frame '2.0 s'
_stoe_measurement_total_exposure_time '28 min'
_stoe_measurement_total_frame_number 854
_stoe_measurement_total_run_number 14
_stoe_measurement_tube_power '49.8 W'

loop_
_space_group_symop_operation_xyz
'x, y, z'
'-x, -y, -z'

loop_
_atom_site_label
_atom_site_type_symbol
_atom_site_fract_x
_atom_site_fract_y
_atom_site_fract_z
_atom_site_U_iso_or_equiv
_atom_site_adp_type
_atom_site_occupancy
_atom_site_site_symmetry_order
_atom_site_calc_flag
_atom_site_refinement_flags_posn
_atom_site_refinement_flags_adp
_atom_site_refinement_flags_occupancy
_atom_site_disorder_assembly
_atom_site_disorder_group
Dy1 Dy 0.66655(2) 0.83367(2) 0.82384(2) 0.01831(4) Uani 1 1 d . . . . .
Dy2 Dy 0.54015(2) 0.71775(2) 0.72707(2) 0.01625(4) Uani 1 1 d . . . . .
Dy3 Dy 0.55521(2) 0.64840(2) 0.55419(2) 0.01684(4) Uani 1 1 d . . . . .
O1 O 0.73125(18) 0.75225(14) 0.73190(13) 0.0201(5) Uani 1 1 d . . . . .
O2 O 0.54630(19) 0.85299(14) 0.73780(13) 0.0205(5) Uani 1 1 d . . . . .
O3 O 0.53389(18) 0.72020(14) 0.86021(13) 0.0208(6) Uani 1 1 d . . . . .
O4 O 0.40935(17) 0.67685(14) 0.66513(12) 0.0180(5) Uani 1 1 d . . . . .
O5 O 0.63072(18) 0.61530(14) 0.66275(13) 0.0200(5) Uani 1 1 d . . . . .
O6 O 0.60712(18) 0.77185(14) 0.58738(13) 0.0182(5) Uani 1 1 d . . . . .
O7 O 0.52795(19) 0.61383(14) 0.44398(13) 0.0228(6) Uani 1 1 d . . . . .
O8 O 0.7524(2) 0.95474(16) 0.84893(15) 0.0298(6) Uani 1 1 d . . . . .
O9 O 0.7456(2) 0.96712(16) 0.72924(14) 0.0302(6) Uani 1 1 d . . . . .
O10 O 0.8180(2) 1.07018(17) 0.75881(18) 0.0494(9) Uani 1 1 d . . . . .
O11 O 0.6045(2) 0.82660(16) 0.96727(14) 0.0316(6) Uani 1 1 d . . . . .
O12 O 0.7494(2) 0.74935(16) 0.92699(15) 0.0333(7) Uani 1 1 d . . . . .
O13 O 0.6921(3) 0.75694(18) 1.05070(16) 0.0565(9) Uani 1 1 d . . . . .
O14 O 0.43542(19) 0.52191(14) 0.60758(14) 0.0244(6) Uani 1 1 d . . . . .
H14A H 0.420763 0.507178 0.658414 0.037 Uiso 1 1 d R U . . .
H14B H 0.476978 0.482594 0.590949 0.037 Uiso 1 1 d R U . . .
N1 N 0.8941(2) 0.83408(18) 0.76766(16) 0.0216(7) Uani 1 1 d . . . . .
N2 N 0.5035(2) 0.94005(18) 0.84742(17) 0.0253(7) Uani 1 1 d . . . . .
N3 N 0.4660(2) 0.58277(18) 0.82780(15) 0.0193(7) Uani 1 1 d . . . . .
N4 N 0.3184(2) 0.73194(17) 0.79698(16) 0.0190(7) Uani 1 1 d . . . . .
N5 N 0.7193(2) 0.54092(19) 0.54425(17) 0.0239(7) Uani 1 1 d . . . . .
N6 N 0.7266(2) 0.73357(18) 0.45005(16) 0.0229(7) Uani 1 1 d . . . . .
N7 N 0.4510(2) 0.75535(18) 0.48243(16) 0.0210(7) Uani 1 1 d . . . . .
N8 N 0.7727(3) 0.9996(2) 0.7781(2) 0.0336(8) Uani 1 1 d . . . . .
N9 N 0.6829(3) 0.7768(2) 0.98396(19) 0.0328(8) Uani 1 1 d . . . . .
C1 C 0.9764(3) 0.8708(2) 0.7872(2) 0.0295(9) Uani 1 1 d . . . . .
H1 H 0.951631 0.888168 0.835445 0.035 Uiso 1 1 calc R U . . .
C2 C 1.0973(3) 0.8854(2) 0.7410(2) 0.0303(10) Uani 1 1 d . . . . .
H2 H 1.152625 0.912130 0.757634 0.036 Uiso 1 1 calc R U . . .
C3 C 1.1348(3) 0.8607(2) 0.6718(2) 0.0290(9) Uani 1 1 d . . . . .
H3 H 1.216492 0.871252 0.639287 0.035 Uiso 1 1 calc R U . . .
C4 C 1.0527(3) 0.8196(2) 0.6485(2) 0.0258(9) Uani 1 1 d . . . . .
C5 C 1.0845(3) 0.7899(2) 0.5788(2) 0.0297(9) Uani 1 1 d . . . . .
H5 H 1.164533 0.799007 0.543385 0.036 Uiso 1 1 calc R U . . .
C6 C 0.9998(3) 0.7484(2) 0.5628(2) 0.0271(9) Uani 1 1 d . . . . .
H6 H 1.021265 0.729530 0.515321 0.033 Uiso 1 1 calc R U . . .
C7 C 0.8814(3) 0.7324(2) 0.61446(19) 0.0206(8) Uani 1 1 d . . . . .
H7 H 0.825563 0.700678 0.602723 0.025 Uiso 1 1 calc R U . . .
C8 C 0.8449(3) 0.7620(2) 0.6819(2) 0.0193(8) Uani 1 1 d . . . . .
C9 C 0.9324(3) 0.8065(2) 0.6992(2) 0.0197(8) Uani 1 1 d . . . . .
C10 C 0.4832(3) 0.9852(3) 0.9005(2) 0.0363(10) Uani 1 1 d . . . . .
H10 H 0.515575 0.967727 0.943483 0.044 Uiso 1 1 calc R U . . .
C11 C 0.4181(4) 1.0560(3) 0.8979(3) 0.0486(13) Uani 1 1 d . . . . .
H11 H 0.406118 1.085393 0.938115 0.058 Uiso 1 1 calc R U . . .
C12 C 0.3715(3) 1.0829(3) 0.8365(3) 0.0459(12) Uani 1 1 d . . . . .
H12 H 0.327811 1.131880 0.833360 0.055 Uiso 1 1 calc R U . . .
C13 C 0.3880(3) 1.0379(2) 0.7776(2) 0.0291(9) Uani 1 1 d . . . . .
C14 C 0.3437(3) 1.0606(2) 0.7118(2) 0.0318(10) Uani 1 1 d . . . . .
H14 H 0.298255 1.108474 0.705390 0.038 Uiso 1 1 calc R U . . .
C15 C 0.3656(3) 1.0144(2) 0.6581(2) 0.0278(9) Uani 1 1 d . . . . .
H15 H 0.334829 1.029972 0.614304 0.033 Uiso 1 1 calc R U . . .
C16 C 0.4335(3) 0.9434(2) 0.6658(2) 0.0244(9) Uani 1 1 d . . . . .
H16 H 0.448118 0.912162 0.626792 0.029 Uiso 1 1 calc R U . . .
C17 C 0.4790(3) 0.9185(2) 0.7283(2) 0.0220(8) Uani 1 1 d . . . . .
C18 C 0.4552(3) 0.9663(2) 0.7860(2) 0.0224(8) Uani 1 1 d . . . . .
C19 C 0.4385(3) 0.5146(2) 0.8122(2) 0.0253(9) Uani 1 1 d . . . . .
H19 H 0.461886 0.511793 0.758169 0.030 Uiso 1 1 calc R U . . .
C20 C 0.3767(3) 0.4456(2) 0.8698(2) 0.0273(9) Uani 1 1 d . . . . .
H20 H 0.360567 0.397016 0.855176 0.033 Uiso 1 1 calc R U . . .
C21 C 0.3400(3) 0.4493(2) 0.9472(2) 0.0305(9) Uani 1 1 d . . . . .
H21 H 0.296975 0.403193 0.987232 0.037 Uiso 1 1 calc R U . . .
C22 C 0.3659(3) 0.5215(2) 0.9680(2) 0.0225(8) Uani 1 1 d . . . . .
C23 C 0.3303(3) 0.5311(2) 1.0468(2) 0.0313(10) Uani 1 1 d . . . . .
H23 H 0.284280 0.488216 1.089436 0.038 Uiso 1 1 calc R U . . .
C24 C 0.3625(3) 0.6021(2) 1.0607(2) 0.0333(10) Uani 1 1 d . . . . .
H24 H 0.337714 0.608647 1.113547 0.040 Uiso 1 1 calc R U . . .
C25 C 0.4319(3) 0.6667(2) 0.9991(2) 0.0269(9) Uani 1 1 d . . . . .
H25 H 0.453473 0.715317 1.011582 0.032 Uiso 1 1 calc R U . . .
C26 C 0.4691(3) 0.6609(2) 0.9214(2) 0.0197(8) Uani 1 1 d . . . . .
C27 C 0.4340(3) 0.5871(2) 0.90501(19) 0.0186(8) Uani 1 1 d . . . . .
C28 C 0.2739(3) 0.7601(2) 0.8614(2) 0.0274(9) Uani 1 1 d . . . . .
H28 H 0.326737 0.791028 0.876454 0.033 Uiso 1 1 calc R U . . .
C29 C 0.1529(3) 0.7467(2) 0.9087(2) 0.0337(10) Uani 1 1 d . . . . .
H29 H 0.125279 0.766754 0.955401 0.040 Uiso 1 1 calc R U . . .
C30 C 0.0757(3) 0.7045(2) 0.8866(2) 0.0322(10) Uani 1 1 d . . . . .
H30 H -0.006454 0.694500 0.918230 0.039 Uiso 1 1 calc R U . . .
C31 C 0.1170(3) 0.6758(2) 0.8172(2) 0.0238(9) Uani 1 1 d . . . . .
C32 C 0.0414(3) 0.6352(2) 0.7881(2) 0.0294(9) Uani 1 1 d . . . . .
H32 H -0.041619 0.623342 0.817214 0.035 Uiso 1 1 calc R U . . .
C33 C 0.0886(3) 0.6131(2) 0.7178(2) 0.0312(10) Uani 1 1 d . . . . .
H33 H 0.036924 0.587295 0.697729 0.037 Uiso 1 1 calc R U . . .
C34 C 0.2126(3) 0.6278(2) 0.6741(2) 0.0248(9) Uani 1 1 d . . . . .
H34 H 0.242478 0.612616 0.624947 0.030 Uiso 1 1 calc R U . . .
C35 C 0.2902(3) 0.6638(2) 0.7024(2) 0.0186(8) Uani 1 1 d . . . . .
C36 C 0.2413(3) 0.6909(2) 0.7735(2) 0.0202(8) Uani 1 1 d . . . . .
C37 C 0.7661(3) 0.5034(3) 0.4867(2) 0.0370(11) Uani 1 1 d . . . . .
H37 H 0.740428 0.518796 0.440664 0.044 Uiso 1 1 calc R U . . .
C38 C 0.8511(4) 0.4423(3) 0.4884(3) 0.0521(14) Uani 1 1 d . . . . .
H38 H 0.881494 0.417860 0.444643 0.062 Uiso 1 1 calc R U . . .
C39 C 0.8892(4) 0.4187(3) 0.5535(3) 0.0491(13) Uani 1 1 d . . . . .
H39 H 0.946266 0.377101 0.555775 0.059 Uiso 1 1 calc R U . . .
C40 C 0.8441(3) 0.4558(2) 0.6172(2) 0.0304(9) Uani 1 1 d . . . . .
C41 C 0.8810(3) 0.4367(2) 0.6859(2) 0.0327(10) Uani 1 1 d . . . . .
H41 H 0.938129 0.395836 0.691536 0.039 Uiso 1 1 calc R U . . .
C42 C 0.8342(3) 0.4771(2) 0.7439(2) 0.0273(9) Uani 1 1 d . . . . .
H42 H 0.859228 0.463528 0.790264 0.033 Uiso 1 1 calc R U . . .
C43 C 0.7502(3) 0.5382(2) 0.7378(2) 0.0234(8) Uani 1 1 d . . . . .
H43 H 0.720642 0.565740 0.779374 0.028 Uiso 1 1 calc R U . . .
C44 C 0.7100(3) 0.5587(2) 0.6721(2) 0.0184(8) Uani 1 1 d . . . . .
C45 C 0.7583(3) 0.5173(2) 0.6102(2) 0.0213(8) Uani 1 1 d . . . . .
C46 C 0.7865(3) 0.7146(2) 0.3821(2) 0.0326(10) Uani 1 1 d . . . . .
H46 H 0.759167 0.666711 0.371303 0.039 Uiso 1 1 calc R U . . .
C47 C 0.8866(3) 0.7604(3) 0.3257(2) 0.0365(10) Uani 1 1 d . . . . .
H47 H 0.926038 0.744172 0.278014 0.044 Uiso 1 1 calc R U . . .
C48 C 0.9264(3) 0.8290(3) 0.3409(2) 0.0348(10) Uani 1 1 d . . . . .
H48 H 0.995323 0.860748 0.303728 0.042 Uiso 1 1 calc R U . . .
C49 C 0.8663(3) 0.8535(2) 0.4113(2) 0.0253(9) Uani 1 1 d . . . . .
C50 C 0.9019(3) 0.9246(2) 0.4309(2) 0.0287(9) Uani 1 1 d . . . . .
H50 H 0.970164 0.958741 0.396115 0.034 Uiso 1 1 calc R U . . .
C51 C 0.8375(3) 0.9429(2) 0.4994(2) 0.0282(9) Uani 1 1 d . . . . .
H51 H 0.861685 0.990568 0.512070 0.034 Uiso 1 1 calc R U . . .
C52 C 0.7354(3) 0.8940(2) 0.5531(2) 0.0226(8) Uani 1 1 d . . . . .
H52 H 0.691642 0.909551 0.600353 0.027 Uiso 1 1 calc R U . . .
C53 C 0.6992(3) 0.8239(2) 0.5369(2) 0.0189(8) Uani 1 1 d . . . . .
C54 C 0.7641(3) 0.8038(2) 0.4642(2) 0.0195(8) Uani 1 1 d . . . . .
C55 C 0.4185(3) 0.8265(2) 0.5001(2) 0.0266(9) Uani 1 1 d . . . . .
H55 H 0.430634 0.836785 0.546359 0.032 Uiso 1 1 calc R U . . .
C56 C 0.3671(3) 0.8876(2) 0.4544(2) 0.0268(9) Uani 1 1 d . . . . .
H56 H 0.347046 0.938399 0.469113 0.032 Uiso 1 1 calc R U . . .
C57 C 0.3463(3) 0.8740(2) 0.3896(2) 0.0326(10) Uani 1 1 d . . . . .
H57 H 0.309412 0.914718 0.359103 0.039 Uiso 1 1 calc R U . . .
C58 C 0.3793(3) 0.7994(2) 0.3667(2) 0.0297(9) Uani 1 1 d . . . . .
C59 C 0.3629(4) 0.7795(3) 0.2994(3) 0.0533(13) Uani 1 1 d . . . . .
H59 H 0.323627 0.816056 0.267156 0.064 Uiso 1 1 calc R U . . .
C60 C 0.4038(5) 0.7076(3) 0.2811(3) 0.0617(15) Uani 1 1 d . . . . .
H60 H 0.393254 0.695108 0.235242 0.074 Uiso 1 1 calc R U . . .
C61 C 0.4612(4) 0.6507(3) 0.3274(2) 0.0448(12) Uani 1 1 d . . . . .
H61 H 0.490034 0.601595 0.311823 0.054 Uiso 1 1 calc R U . . .
C62 C 0.4760(3) 0.6662(2) 0.3961(2) 0.0269(9) Uani 1 1 d . . . . .
C63 C 0.4348(3) 0.7416(2) 0.4148(2) 0.0217(8) Uani 1 1 d . . . . .
N11 N 0.1116(5) 0.7488(4) 1.1453(3) 0.121(2) Uani 1 1 d . . . . .
C66 C 0.1880(5) 0.7956(4) 1.1165(4) 0.084(2) Uani 1 1 d . . . . .
C67 C 0.2920(5) 0.8544(4) 1.0800(3) 0.105(2) Uani 1 1 d . . . . .
H67A H 0.334621 0.847569 1.026681 0.157 Uiso 1 1 calc R U . . .
H67B H 0.346737 0.844320 1.112551 0.157 Uiso 1 1 calc R U . . .
H67C H 0.264659 0.910938 1.076298 0.157 Uiso 1 1 calc R U . . .
N12 N 0.1255(9) 0.9316(7) 0.9502(6) 0.112(4) Uiso 0.5 1 d . . P . .
C68 C 0.0870(10) 0.9854(8) 0.9146(7) 0.083(4) Uiso 0.5 1 d . . P . .
C69 C 0.0381(9) 1.0555(7) 0.8698(7) 0.096(4) Uiso 0.5 1 d . . P . .
H69A H 0.097281 1.077179 0.817566 0.144 Uiso 0.5 1 calc R U P . .
H69B H 0.020733 1.099090 0.898859 0.144 Uiso 0.5 1 calc R U P . .
H69C H -0.036522 1.037122 0.862864 0.144 Uiso 0.5 1 calc R U P . .
N10 N 0.2200(3) 0.4245(2) 0.7332(2) 0.0544(11) Uani 1 1 d . . . . .
C64 C 0.1557(4) 0.4081(3) 0.7953(3) 0.0552(14) Uani 1 1 d . . . . .
C65 C 0.0732(4) 0.3889(4) 0.8786(3) 0.105(3) Uani 1 1 d . . . . .
H65A H -0.007238 0.371688 0.879456 0.157 Uiso 1 1 calc R U . . .
H65B H 0.067621 0.438295 0.899612 0.157 Uiso 1 1 calc R U . . .
H65C H 0.104923 0.344080 0.911527 0.157 Uiso 1 1 calc R U . . .

loop_
_atom_site_aniso_label
_atom_site_aniso_U_11
_atom_site_aniso_U_22
_atom_site_aniso_U_33
_atom_site_aniso_U_23
_atom_site_aniso_U_13
_atom_site_aniso_U_12
Dy1 0.02168(9) 0.01525(10) 0.01977(9) -0.00654(8) -0.00705(7) -0.00009(7)
Dy2 0.01862(8) 0.01408(9) 0.01692(9) -0.00607(7) -0.00487(7) 0.00004(7)
Dy3 0.02051(8) 0.01429(9) 0.01715(9) -0.00590(7) -0.00620(7) 0.00088(7)
O1 0.0160(12) 0.0195(14) 0.0251(14) -0.0087(11) -0.0044(11) 0.0018(11)
O2 0.0261(13) 0.0176(14) 0.0227(13) -0.0077(11) -0.0128(11) 0.0067(11)
O3 0.0238(12) 0.0178(14) 0.0207(13) -0.0059(11) -0.0054(11) -0.0056(11)
O4 0.0153(11) 0.0199(14) 0.0185(13) -0.0054(11) -0.0039(10) -0.0005(10)
O5 0.0238(12) 0.0184(14) 0.0208(13) -0.0082(11) -0.0091(11) 0.0076(11)
O6 0.0192(12) 0.0123(13) 0.0213(13) -0.0040(11) -0.0035(10) 0.0001(10)
O7 0.0344(14) 0.0167(14) 0.0206(13) -0.0067(11) -0.0120(12) 0.0036(11)
O8 0.0334(14) 0.0251(16) 0.0331(16) -0.0103(13) -0.0104(13) -0.0041(13)
O9 0.0346(15) 0.0244(16) 0.0324(16) -0.0053(13) -0.0121(13) -0.0010(13)
O10 0.0419(17) 0.0187(17) 0.082(2) -0.0017(16) -0.0181(17) -0.0104(14)
O11 0.0440(16) 0.0238(16) 0.0283(15) -0.0087(13) -0.0112(13) 0.0039(13)
O12 0.0364(15) 0.0293(17) 0.0327(16) -0.0039(14) -0.0114(13) 0.0039(13)
O13 0.104(3) 0.043(2) 0.0314(18) -0.0032(15) -0.0378(18) -0.0015(19)
O14 0.0344(14) 0.0187(15) 0.0218(14) -0.0069(12) -0.0098(12) 0.0050(12)
N1 0.0220(15) 0.0219(18) 0.0224(17) -0.0067(14) -0.0075(13) -0.0029(14)
N2 0.0307(17) 0.0219(19) 0.0301(18) -0.0148(15) -0.0131(15) 0.0067(14)
N3 0.0238(15) 0.0200(18) 0.0151(15) -0.0048(14) -0.0069(13) 0.0000(14)
N4 0.0204(15) 0.0167(17) 0.0200(16) -0.0050(14) -0.0058(13) 0.0017(13)
N5 0.0260(16) 0.0260(19) 0.0256(17) -0.0144(15) -0.0104(14) 0.0029(14)
N6 0.0258(16) 0.0203(18) 0.0184(16) -0.0024(14) -0.0027(13) 0.0009(14)
N7 0.0226(15) 0.0177(17) 0.0249(17) -0.0069(14) -0.0093(13) 0.0029(13)
N8 0.0270(18) 0.023(2) 0.048(2) -0.0051(18) -0.0106(17) 0.0001(16)
N9 0.050(2) 0.020(2) 0.030(2) -0.0027(17) -0.0175(18) -0.0125(17)
C1 0.033(2) 0.025(2) 0.036(2) -0.0112(19) -0.0157(19) 0.0001(18)
C2 0.023(2) 0.031(3) 0.044(3) -0.013(2) -0.0165(19) -0.0029(18)
C3 0.0225(19) 0.027(2) 0.035(2) -0.005(2) -0.0067(18) -0.0019(18)
C4 0.0216(19) 0.023(2) 0.029(2) -0.0025(18) -0.0050(17) 0.0011(17)
C5 0.0197(19) 0.033(3) 0.030(2) -0.007(2) 0.0002(17) -0.0016(18)
C6 0.031(2) 0.027(2) 0.022(2) -0.0112(18) -0.0031(17) 0.0055(18)
C7 0.0241(19) 0.015(2) 0.024(2) -0.0062(17) -0.0088(16) 0.0027(16)
C8 0.0191(18) 0.015(2) 0.025(2) -0.0060(16) -0.0067(16) 0.0031(15)
C9 0.0178(17) 0.018(2) 0.023(2) -0.0035(17) -0.0081(16) 0.0039(15)
C10 0.045(2) 0.042(3) 0.035(2) -0.024(2) -0.020(2) 0.014(2)
C11 0.059(3) 0.051(3) 0.057(3) -0.041(3) -0.029(3) 0.028(3)
C12 0.050(3) 0.043(3) 0.066(3) -0.035(3) -0.033(3) 0.023(2)
C13 0.032(2) 0.025(2) 0.040(2) -0.017(2) -0.0180(19) 0.0104(18)
C14 0.034(2) 0.023(2) 0.046(3) -0.010(2) -0.024(2) 0.0120(18)
C15 0.029(2) 0.023(2) 0.035(2) -0.0014(19) -0.0183(18) 0.0021(18)
C16 0.028(2) 0.025(2) 0.026(2) -0.0081(18) -0.0146(17) -0.0002(17)
C17 0.0207(18) 0.016(2) 0.029(2) -0.0046(17) -0.0067(16) -0.0050(16)
C18 0.0225(19) 0.019(2) 0.029(2) -0.0100(17) -0.0094(17) 0.0024(16)
C19 0.031(2) 0.025(2) 0.024(2) -0.0081(18) -0.0125(17) 0.0009(18)
C20 0.038(2) 0.015(2) 0.028(2) -0.0024(18) -0.0095(18) -0.0064(18)
C21 0.031(2) 0.023(2) 0.032(2) 0.0023(19) -0.0082(18) -0.0090(18)
C22 0.0241(19) 0.019(2) 0.021(2) 0.0006(17) -0.0052(16) -0.0046(16)
C23 0.040(2) 0.030(2) 0.018(2) 0.0020(18) -0.0063(18) -0.010(2)
C24 0.041(2) 0.039(3) 0.017(2) -0.0055(19) -0.0045(18) -0.010(2)
C25 0.034(2) 0.025(2) 0.024(2) -0.0092(18) -0.0112(18) -0.0033(18)
C26 0.0190(18) 0.020(2) 0.022(2) -0.0057(17) -0.0082(16) 0.0012(16)
C27 0.0185(17) 0.015(2) 0.0204(19) -0.0020(16) -0.0052(15) -0.0004(15)
C28 0.026(2) 0.032(2) 0.028(2) -0.0129(19) -0.0105(18) 0.0073(18)
C29 0.035(2) 0.041(3) 0.026(2) -0.018(2) -0.0049(18) 0.014(2)
C30 0.024(2) 0.042(3) 0.026(2) -0.008(2) -0.0007(17) 0.0044(19)
C31 0.0209(19) 0.023(2) 0.024(2) -0.0033(17) -0.0040(16) 0.0022(17)
C32 0.0232(19) 0.030(2) 0.029(2) -0.0036(19) -0.0022(17) -0.0025(18)
C33 0.026(2) 0.028(2) 0.043(3) -0.008(2) -0.0152(19) -0.0059(18)
C34 0.0251(19) 0.025(2) 0.026(2) -0.0104(18) -0.0080(17) 0.0015(17)
C35 0.0181(17) 0.015(2) 0.0211(19) -0.0008(16) -0.0065(15) 0.0016(15)
C36 0.0220(18) 0.015(2) 0.023(2) -0.0019(16) -0.0086(16) 0.0004(16)
C37 0.036(2) 0.051(3) 0.038(3) -0.026(2) -0.020(2) 0.018(2)
C38 0.053(3) 0.073(4) 0.061(3) -0.053(3) -0.036(3) 0.041(3)
C39 0.054(3) 0.058(3) 0.060(3) -0.042(3) -0.035(3) 0.037(2)
C40 0.030(2) 0.030(2) 0.042(2) -0.021(2) -0.0183(19) 0.0125(18)
C41 0.035(2) 0.034(3) 0.040(2) -0.016(2) -0.023(2) 0.0190(19)
C42 0.027(2) 0.030(2) 0.026(2) -0.0031(19) -0.0120(17) 0.0033(18)
C43 0.0261(19) 0.025(2) 0.022(2) -0.0107(17) -0.0079(16) 0.0037(17)
C44 0.0179(18) 0.0131(19) 0.023(2) -0.0044(16) -0.0034(15) -0.0015(15)
C45 0.0201(18) 0.022(2) 0.025(2) -0.0092(17) -0.0098(16) 0.0021(16)
C46 0.036(2) 0.030(3) 0.032(2) -0.013(2) -0.0066(19) 0.0058(19)
C47 0.036(2) 0.041(3) 0.026(2) -0.010(2) 0.0027(19) -0.001(2)
C48 0.026(2) 0.041(3) 0.025(2) 0.003(2) 0.0020(17) -0.003(2)
C49 0.0222(19) 0.025(2) 0.025(2) -0.0011(18) -0.0057(16) 0.0015(17)
C50 0.024(2) 0.020(2) 0.034(2) -0.0007(19) -0.0017(18) -0.0039(17)
C51 0.027(2) 0.014(2) 0.042(3) -0.0017(19) -0.0133(19) -0.0045(17)
C52 0.0246(19) 0.018(2) 0.026(2) -0.0044(17) -0.0109(17) 0.0016(16)
C53 0.0206(18) 0.016(2) 0.0206(19) -0.0009(16) -0.0099(16) 0.0037(15)
C54 0.0187(18) 0.018(2) 0.0202(19) -0.0013(16) -0.0063(15) 0.0003(15)
C55 0.026(2) 0.024(2) 0.032(2) -0.0117(19) -0.0079(17) 0.0039(17)
C56 0.026(2) 0.018(2) 0.032(2) -0.0021(18) -0.0046(18) 0.0034(17)
C57 0.034(2) 0.022(2) 0.034(2) 0.0054(19) -0.0103(19) 0.0088(18)
C58 0.031(2) 0.024(2) 0.031(2) -0.0042(19) -0.0092(18) 0.0070(18)
C59 0.086(4) 0.042(3) 0.048(3) -0.010(2) -0.046(3) 0.020(3)
C60 0.118(4) 0.052(3) 0.041(3) -0.020(3) -0.056(3) 0.031(3)
C61 0.083(3) 0.033(3) 0.037(3) -0.019(2) -0.039(3) 0.022(2)
C62 0.040(2) 0.021(2) 0.021(2) -0.0030(17) -0.0128(18) 0.0012(18)
C63 0.0279(19) 0.017(2) 0.0185(19) -0.0016(16) -0.0062(16) -0.0009(16)
N11 0.108(5) 0.106(6) 0.119(5) -0.045(4) 0.025(4) -0.017(4)
C66 0.071(4) 0.095(6) 0.070(4) -0.034(4) 0.013(3) -0.011(4)
C67 0.096(5) 0.096(6) 0.107(5) -0.046(4) 0.010(4) -0.018(4)
N10 0.068(3) 0.046(3) 0.044(3) -0.014(2) -0.007(2) 0.000(2)
C64 0.055(3) 0.059(4) 0.057(3) -0.012(3) -0.025(3) -0.009(3)
C65 0.078(4) 0.171(7) 0.047(4) -0.009(4) -0.001(3) -0.049(4)

loop_
_atom_type_symbol
_atom_type_description
_atom_type_scat_dispersion_real
_atom_type_scat_dispersion_imag
_atom_type_scat_source
C C 0.0033 0.0016 'International Tables Vol C Tables 4.2.6.8 and 6.1.1.4'
H H 0.0000 0.0000 'International Tables Vol C Tables 4.2.6.8 and 6.1.1.4'
Dy Dy -0.1892 4.4098 'International Tables Vol C Tables 4.2.6.8 and 6.1.1.4'
N N 0.0061 0.0033 'International Tables Vol C Tables 4.2.6.8 and 6.1.1.4'
O O 0.0106 0.0060 'International Tables Vol C Tables 4.2.6.8 and 6.1.1.4'

loop_
_geom_angle_atom_site_label_1
_geom_angle_atom_site_label_2
_geom_angle_atom_site_label_3
_geom_angle
_geom_angle_site_symmetry_1
_geom_angle_site_symmetry_3
_geom_angle_publ_flag
O1 Dy1 Dy2 41.45(5) . . ?
O1 Dy1 O2 69.73(7) . . ?
O1 Dy1 O8 135.22(8) . . ?
O1 Dy1 O9 96.16(8) . . ?
O1 Dy1 O11 142.41(8) . . ?
O1 Dy1 O12 96.68(8) . . ?
O1 Dy1 N1 66.54(8) . . ?
O1 Dy1 N2 134.74(8) . . ?
O1 Dy1 N8 117.03(9) . . ?
O1 Dy1 N9 120.70(9) . . ?
O2 Dy1 Dy2 40.77(6) . . ?
O2 Dy1 O8 119.97(8) . . ?
O2 Dy1 O9 76.19(8) . . ?
O2 Dy1 O11 128.73(8) . . ?
O2 Dy1 O12 153.65(8) . . ?
O2 Dy1 N1 119.92(8) . . ?
O2 Dy1 N2 65.05(8) . . ?
O2 Dy1 N8 98.00(8) . . ?
O2 Dy1 N9 148.50(8) . . ?
O3 Dy1 Dy2 43.11(5) . . ?
O3 Dy1 O1 70.70(7) . . ?
O3 Dy1 O2 70.98(8) . . ?
O3 Dy1 O8 153.08(8) . . ?
O3 Dy1 O9 147.10(8) . . ?
O3 Dy1 O11 84.52(8) . . ?
O3 Dy1 O12 83.34(8) . . ?
O3 Dy1 N1 125.94(9) . . ?
O3 Dy1 N2 95.91(8) . . ?
O3 Dy1 N8 164.17(8) . . ?
O3 Dy1 N9 84.30(8) . . ?
O8 Dy1 Dy2 158.90(6) . . ?
O8 Dy1 O12 85.77(8) . . ?
O8 Dy1 N1 72.40(8) . . ?
O8 Dy1 N2 70.78(8) . . ?
O8 Dy1 N8 26.29(8) . . ?
O8 Dy1 N9 75.42(8) . . ?
O9 Dy1 Dy2 107.48(6) . . ?
O9 Dy1 O8 52.09(8) . . ?
O9 Dy1 O11 118.85(8) . . ?
O9 Dy1 O12 128.97(8) . . ?
O9 Dy1 N1 69.90(9) . . ?
O9 Dy1 N2 71.60(9) . . ?
O9 Dy1 N8 25.80(8) . . ?
O9 Dy1 N9 127.08(8) . . ?
O11 Dy1 Dy2 126.99(5) . . ?
O11 Dy1 O8 69.50(8) . . ?
O11 Dy1 O12 51.47(8) . . ?
O11 Dy1 N1 111.02(8) . . ?
O11 Dy1 N2 73.97(9) . . ?
O11 Dy1 N8 94.38(9) . . ?
O11 Dy1 N9 25.80(8) . . ?
O12 Dy1 Dy2 114.56(6) . . ?
O12 Dy1 N1 70.71(8) . . ?
O12 Dy1 N2 125.33(9) . . ?
O12 Dy1 N8 108.34(9) . . ?
O12 Dy1 N9 25.72(9) . . ?
N1 Dy1 Dy2 107.82(6) . . ?
N1 Dy1 N2 137.85(9) . . ?
N1 Dy1 N8 69.17(9) . . ?
N1 Dy1 N9 90.23(9) . . ?
N2 Dy1 Dy2 99.45(6) . . ?
N2 Dy1 N8 68.72(9) . . ?
N2 Dy1 N9 99.63(10) . . ?
N8 Dy1 Dy2 133.07(7) . . ?
N8 Dy1 N9 101.54(9) . . ?
N9 Dy1 Dy2 125.38(6) . . ?
Dy1 Dy2 Dy3 149.774(6) . . ?
O1 Dy2 Dy1 41.40(5) . . ?
O1 Dy2 Dy3 112.45(5) . . ?
O1 Dy2 O3 68.84(7) . . ?
O1 Dy2 O4 153.08(7) . . ?
O1 Dy2 O5 87.66(7) . . ?
O1 Dy2 O6 89.33(7) . . ?
O1 Dy2 N3 107.45(8) . . ?
O1 Dy2 N4 139.77(8) . . ?
O2 Dy2 Dy1 41.85(5) . . ?
O2 Dy2 Dy3 127.43(5) . . ?
O2 Dy2 O1 70.56(8) . . ?
O2 Dy2 O3 69.99(8) . . ?
O2 Dy2 O4 119.86(7) . . ?
O2 Dy2 O5 148.23(7) . . ?
O2 Dy2 O6 86.85(8) . . ?
O2 Dy2 N3 132.78(8) . . ?
O2 Dy2 N4 79.96(8) . . ?
O3 Dy2 Dy1 40.79(5) . . ?
O3 Dy2 Dy3 162.47(6) . . ?
O3 Dy2 N3 66.06(8) . . ?
O3 Dy2 N4 75.78(8) . . ?
O4 Dy2 Dy1 160.28(6) . . ?
O4 Dy2 Dy3 40.79(5) . . ?
O4 Dy2 O3 137.09(7) . . ?
O4 Dy2 O5 71.44(7) . . ?
O4 Dy2 O6 67.86(7) . . ?
O4 Dy2 N3 83.87(8) . . ?
O4 Dy2 N4 66.39(8) . . ?
O5 Dy2 Dy1 127.65(5) . . ?
O5 Dy2 Dy3 40.62(5) . . ?
O5 Dy2 O3 124.13(8) . . ?
O5 Dy2 O6 69.55(7) . . ?
O5 Dy2 N3 74.98(8) . . ?
O5 Dy2 N4 129.09(8) . . ?
O6 Dy2 Dy1 111.36(5) . . ?
O6 Dy2 Dy3 42.46(5) . . ?
O6 Dy2 O3 152.14(7) . . ?
O6 Dy2 N3 139.95(8) . . ?
O6 Dy2 N4 116.28(8) . . ?
N3 Dy2 Dy1 104.72(6) . . ?
N3 Dy2 Dy3 97.76(6) . . ?
N3 Dy2 N4 73.45(9) . . ?
N4 Dy2 Dy1 98.60(6) . . ?
N4 Dy2 Dy3 107.10(6) . . ?
O4 Dy3 Dy2 40.73(5) . . ?
O4 Dy3 O6 67.10(7) . . ?
O4 Dy3 O14 78.21(8) . . ?
O4 Dy3 N5 130.99(8) . . ?
O4 Dy3 N6 132.18(9) . . ?
O4 Dy3 N7 81.93(8) . . ?
O5 Dy3 Dy2 40.71(6) . . ?
O5 Dy3 O4 71.45(7) . . ?
O5 Dy3 O6 68.88(7) . . ?
O5 Dy3 O14 88.62(7) . . ?
O5 Dy3 N5 65.40(8) . . ?
O5 Dy3 N6 101.57(8) . . ?
O5 Dy3 N7 143.29(9) . . ?
O6 Dy3 Dy2 41.53(5) . . ?
O6 Dy3 N5 114.64(8) . . ?
O6 Dy3 N6 66.47(8) . . ?
O6 Dy3 N7 77.78(8) . . ?
O7 Dy3 Dy2 168.73(6) . . ?
O7 Dy3 O4 128.93(7) . . ?
O7 Dy3 O5 148.95(8) . . ?
O7 Dy3 O6 136.98(8) . . ?
O7 Dy3 O14 75.68(8) . . ?
O7 Dy3 N5 85.09(8) . . ?
O7 Dy3 N6 81.35(8) . . ?
O7 Dy3 N7 67.75(9) . . ?
O14 Dy3 Dy2 102.65(6) . . ?
O14 Dy3 O6 142.98(8) . . ?
O14 Dy3 N5 78.62(8) . . ?
O14 Dy3 N6 149.59(9) . . ?
O14 Dy3 N7 110.59(8) . . ?
N5 Dy3 Dy2 105.63(6) . . ?
N6 Dy3 Dy2 103.65(7) . . ?
N6 Dy3 N5 79.81(9) . . ?
N7 Dy3 Dy2 103.12(7) . . ?
N7 Dy3 N5 146.93(9) . . ?
N7 Dy3 N6 77.83(9) . . ?
Dy1 O1 Dy2 97.15(8) . . ?
C8 O1 Dy1 120.66(19) . . ?
C8 O1 Dy2 136.33(19) . . ?
Dy2 O2 Dy1 97.38(8) . . ?
C17 O2 Dy1 122.5(2) . . ?
C17 O2 Dy2 136.37(19) . . ?
Dy1 O3 Dy2 96.11(8) . . ?
C26 O3 Dy1 144.52(19) . . ?
C26 O3 Dy2 119.24(18) . . ?
Dy2 O4 Dy3 98.48(7) . . ?
C35 O4 Dy2 121.22(19) . . ?
C35 O4 Dy3 139.13(19) . . ?
Dy3 O5 Dy2 98.67(8) . . ?
C44 O5 Dy2 136.3(2) . . ?
C44 O5 Dy3 124.8(2) . . ?
Dy2 O6 Dy3 96.01(8) . . ?
C53 O6 Dy2 134.22(18) . . ?
C53 O6 Dy3 120.4(2) . . ?
C62 O7 Dy3 120.6(2) . . ?
N8 O8 Dy1 95.2(2) . . ?
N8 O9 Dy1 96.0(2) . . ?
N9 O11 Dy1 96.9(2) . . ?
N9 O12 Dy1 95.8(2) . . ?
Dy3 O14 H14A 110.2 . . ?
Dy3 O14 H14B 109.3 . . ?
H14A O14 H14B 103.8 . . ?
C1 N1 Dy1 127.8(2) . . ?
C1 N1 C9 117.3(3) . . ?
C9 N1 Dy1 113.59(19) . . ?
C10 N2 Dy1 126.9(2) . . ?
C10 N2 C18 116.6(3) . . ?
C18 N2 Dy1 114.3(2) . . ?
C19 N3 Dy2 125.4(2) . . ?
C19 N3 C27 118.4(3) . . ?
C27 N3 Dy2 115.3(2) . . ?
C28 N4 Dy2 126.5(2) . . ?
C28 N4 C36 118.2(3) . . ?
C36 N4 Dy2 113.9(2) . . ?
C37 N5 Dy3 128.9(2) . . ?
C37 N5 C45 116.3(3) . . ?
C45 N5 Dy3 114.8(2) . . ?
C46 N6 Dy3 124.6(3) . . ?
C46 N6 C54 117.6(3) . . ?
C54 N6 Dy3 117.8(2) . . ?
C55 N7 Dy3 125.7(2) . . ?
C55 N7 C63 117.7(3) . . ?
C63 N7 Dy3 116.4(2) . . ?
O8 N8 Dy1 58.50(17) . . ?
O9 N8 Dy1 58.22(17) . . ?
O9 N8 O8 116.7(3) . . ?
O10 N8 Dy1 179.8(3) . . ?
O10 N8 O8 121.3(3) . . ?
O10 N8 O9 122.0(3) . . ?
O11 N9 Dy1 57.33(17) . . ?
O12 N9 Dy1 58.50(18) . . ?
O12 N9 O11 115.7(3) . . ?
O13 N9 Dy1 176.7(2) . . ?
O13 N9 O11 121.6(4) . . ?
O13 N9 O12 122.7(4) . . ?
N1 C1 H1 118.1 . . ?
N1 C1 C2 123.8(3) . . ?
C2 C1 H1 118.1 . . ?
C1 C2 H2 120.4 . . ?
C3 C2 C1 119.1(3) . . ?
C3 C2 H2 120.4 . . ?
C2 C3 H3 120.0 . . ?
C2 C3 C4 120.0(3) . . ?
C4 C3 H3 120.0 . . ?
C3 C4 C5 123.8(3) . . ?
C3 C4 C9 117.2(3) . . ?
C9 C4 C5 119.0(3) . . ?
C4 C5 H5 120.3 . . ?
C6 C5 C4 119.5(3) . . ?
C6 C5 H5 120.3 . . ?
C5 C6 H6 119.1 . . ?
C5 C6 C7 121.8(3) . . ?
C7 C6 H6 119.1 . . ?
C6 C7 H7 119.5 . . ?
C8 C7 C6 121.0(3) . . ?
C8 C7 H7 119.5 . . ?
O1 C8 C7 123.9(3) . . ?
O1 C8 C9 118.2(3) . . ?
C7 C8 C9 117.9(3) . . ?
N1 C9 C4 122.5(3) . . ?
N1 C9 C8 116.7(3) . . ?
C4 C9 C8 120.8(3) . . ?
N2 C10 H10 117.7 . . ?
N2 C10 C11 124.6(4) . . ?
C11 C10 H10 117.7 . . ?
C10 C11 H11 120.5 . . ?
C12 C11 C10 119.0(4) . . ?
C12 C11 H11 120.5 . . ?
C11 C12 H12 120.0 . . ?
C11 C12 C13 120.0(4) . . ?
C13 C12 H12 120.0 . . ?
C14 C13 C12 124.4(4) . . ?
C18 C13 C12 116.6(3) . . ?
C18 C13 C14 119.0(3) . . ?
C13 C14 H14 120.0 . . ?
C15 C14 C13 120.1(4) . . ?
C15 C14 H14 120.0 . . ?
C14 C15 H15 119.4 . . ?
C14 C15 C16 121.1(3) . . ?
C16 C15 H15 119.4 . . ?
C15 C16 H16 119.3 . . ?
C17 C16 C15 121.3(4) . . ?
C17 C16 H16 119.3 . . ?
O2 C17 C16 124.1(3) . . ?
O2 C17 C18 117.9(3) . . ?
C16 C17 C18 118.0(3) . . ?
N2 C18 C13 123.2(3) . . ?
N2 C18 C17 116.4(3) . . ?
C13 C18 C17 120.4(3) . . ?
N3 C19 H19 118.0 . . ?
N3 C19 C20 124.1(3) . . ?
C20 C19 H19 118.0 . . ?
C19 C20 H20 120.6 . . ?
C21 C20 C19 118.8(3) . . ?
C21 C20 H20 120.6 . . ?
C20 C21 H21 120.0 . . ?
C20 C21 C22 119.9(3) . . ?
C22 C21 H21 120.0 . . ?
C21 C22 C23 123.8(3) . . ?
C21 C22 C27 116.9(3) . . ?
C23 C22 C27 119.3(3) . . ?
C22 C23 H23 120.4 . . ?
C24 C23 C22 119.2(3) . . ?
C24 C23 H23 120.4 . . ?
C23 C24 H24 119.0 . . ?
C23 C24 C25 122.0(3) . . ?
C25 C24 H24 119.0 . . ?
C24 C25 H25 119.3 . . ?
C26 C25 C24 121.4(3) . . ?
C26 C25 H25 119.3 . . ?
O3 C26 C25 124.4(3) . . ?
O3 C26 C27 118.1(3) . . ?
C25 C26 C27 117.6(3) . . ?
N3 C27 C22 121.9(3) . . ?
N3 C27 C26 117.7(3) . . ?
C22 C27 C26 120.5(3) . . ?
N4 C28 H28 118.3 . . ?
N4 C28 C29 123.4(3) . . ?
C29 C28 H28 118.3 . . ?
C28 C29 H29 120.6 . . ?
C30 C29 C28 118.9(3) . . ?
C30 C29 H29 120.6 . . ?
C29 C30 H30 119.9 . . ?
C29 C30 C31 120.2(3) . . ?
C31 C30 H30 119.9 . . ?
C30 C31 C32 123.6(3) . . ?
C30 C31 C36 117.3(3) . . ?
C32 C31 C36 119.0(3) . . ?
C31 C32 H32 120.3 . . ?
C33 C32 C31 119.5(3) . . ?
C33 C32 H32 120.3 . . ?
C32 C33 H33 119.2 . . ?
C32 C33 C34 121.7(3) . . ?
C34 C33 H33 119.2 . . ?
C33 C34 H34 119.7 . . ?
C35 C34 C33 120.5(3) . . ?
C35 C34 H34 119.7 . . ?
O4 C35 C34 123.4(3) . . ?
O4 C35 C36 118.2(3) . . ?
C34 C35 C36 118.4(3) . . ?
N4 C36 C31 122.0(3) . . ?
N4 C36 C35 117.2(3) . . ?
C31 C36 C35 120.7(3) . . ?
N5 C37 H37 117.6 . . ?
N5 C37 C38 124.8(4) . . ?
C38 C37 H37 117.6 . . ?
C37 C38 H38 120.5 . . ?
C39 C38 C37 119.0(4) . . ?
C39 C38 H38 120.5 . . ?
C38 C39 H39 120.1 . . ?
C38 C39 C40 119.7(4) . . ?
C40 C39 H39 120.1 . . ?
C39 C40 C41 123.5(4) . . ?
C39 C40 C45 117.3(3) . . ?
C41 C40 C45 119.2(3) . . ?
C40 C41 H41 120.3 . . ?
C42 C41 C40 119.5(4) . . ?
C42 C41 H41 120.3 . . ?
C41 C42 H42 118.9 . . ?
C41 C42 C43 122.2(3) . . ?
C43 C42 H42 118.9 . . ?
C42 C43 H43 119.6 . . ?
C44 C43 C42 120.7(3) . . ?
C44 C43 H43 119.6 . . ?
O5 C44 C43 123.8(3) . . ?
O5 C44 C45 118.1(3) . . ?
C43 C44 C45 118.1(3) . . ?
N5 C45 C40 122.9(3) . . ?
N5 C45 C44 116.7(3) . . ?
C40 C45 C44 120.4(3) . . ?
N6 C46 H46 117.8 . . ?
N6 C46 C47 124.3(4) . . ?
C47 C46 H46 117.8 . . ?
C46 C47 H47 120.9 . . ?
C48 C47 C46 118.1(4) . . ?
C48 C47 H47 120.9 . . ?
C47 C48 H48 119.6 . . ?
C47 C48 C49 120.7(3) . . ?
C49 C48 H48 119.6 . . ?
C48 C49 C50 123.9(3) . . ?
C48 C49 C54 117.0(3) . . ?
C54 C49 C50 119.1(3) . . ?
C49 C50 H50 120.4 . . ?
C51 C50 C49 119.1(3) . . ?
C51 C50 H50 120.4 . . ?
C50 C51 H51 118.7 . . ?
C50 C51 C52 122.6(3) . . ?
C52 C51 H51 118.7 . . ?
C51 C52 H52 120.0 . . ?
C53 C52 C51 120.1(3) . . ?
C53 C52 H52 120.0 . . ?
O6 C53 C52 123.3(3) . . ?
O6 C53 C54 118.1(3) . . ?
C52 C53 C54 118.6(3) . . ?
N6 C54 C49 122.2(3) . . ?
N6 C54 C53 117.3(3) . . ?
C49 C54 C53 120.4(3) . . ?
N7 C55 H55 118.2 . . ?
N7 C55 C56 123.6(3) . . ?
C56 C55 H55 118.2 . . ?
C55 C56 H56 120.2 . . ?
C57 C56 C55 119.5(4) . . ?
C57 C56 H56 120.2 . . ?
C56 C57 H57 120.0 . . ?
C56 C57 C58 120.1(4) . . ?
C58 C57 H57 120.0 . . ?
C57 C58 C63 116.9(3) . . ?
C59 C58 C57 124.6(4) . . ?
C59 C58 C63 118.5(4) . . ?
C58 C59 H59 120.4 . . ?
C60 C59 C58 119.3(4) . . ?
C60 C59 H59 120.4 . . ?
C59 C60 H60 118.7 . . ?
C59 C60 C61 122.7(4) . . ?
C61 C60 H60 118.7 . . ?
C60 C61 H61 119.8 . . ?
C62 C61 C60 120.3(4) . . ?
C62 C61 H61 119.8 . . ?
O7 C62 C61 123.5(4) . . ?
O7 C62 C63 119.3(3) . . ?
C61 C62 C63 117.2(3) . . ?
N7 C63 C58 122.1(3) . . ?
N7 C63 C62 115.9(3) . . ?
C62 C63 C58 122.0(3) . . ?
N11 C66 C67 177.4(8) . . ?
C66 C67 H67A 109.5 . . ?
C66 C67 H67B 109.5 . . ?
C66 C67 H67C 109.5 . . ?
H67A C67 H67B 109.5 . . ?
H67A C67 H67C 109.5 . . ?
H67B C67 H67C 109.5 . . ?
N12 C68 C69 178.9(14) . . ?
C68 C69 H69A 109.5 . . ?
C68 C69 H69B 109.5 . . ?
C68 C69 H69C 109.5 . . ?
H69A C69 H69B 109.5 . . ?
H69A C69 H69C 109.5 . . ?
H69B C69 H69C 109.5 . . ?
N10 C64 C65 177.6(5) . . ?
C64 C65 H65A 109.5 . . ?
C64 C65 H65B 109.5 . . ?
C64 C65 H65C 109.5 . . ?
H65A C65 H65B 109.5 . . ?
H65A C65 H65C 109.5 . . ?
H65B C65 H65C 109.5 . . ?

loop_
_geom_bond_atom_site_label_1
_geom_bond_atom_site_label_2
_geom_bond_distance
_geom_bond_site_symmetry_2
_geom_bond_publ_flag
Dy1 Dy2 3.5121(2) . ?
Dy1 O1 2.341(2) . ?
Dy1 O2 2.363(2) . ?
Dy1 O3 2.307(2) . ?
Dy1 O8 2.468(2) . ?
Dy1 O9 2.464(2) . ?
Dy1 O11 2.464(2) . ?
Dy1 O12 2.491(2) . ?
Dy1 N1 2.533(3) . ?
Dy1 N2 2.575(3) . ?
Dy1 N8 2.883(3) . ?
Dy1 N9 2.906(3) . ?
Dy2 Dy3 3.5591(2) . ?
Dy2 O1 2.3431(19) . ?
Dy2 O2 2.313(2) . ?
Dy2 O3 2.414(2) . ?
Dy2 O4 2.3478(19) . ?
Dy2 O5 2.348(2) . ?
Dy2 O6 2.373(2) . ?
Dy2 N3 2.517(3) . ?
Dy2 N4 2.541(3) . ?
Dy3 O4 2.351(2) . ?
Dy3 O5 2.344(2) . ?
Dy3 O6 2.416(2) . ?
Dy3 O7 2.325(2) . ?
Dy3 O14 2.383(2) . ?
Dy3 N5 2.581(3) . ?
Dy3 N6 2.481(3) . ?
Dy3 N7 2.469(3) . ?
O1 C8 1.347(4) . ?
O2 C17 1.336(4) . ?
O3 C26 1.337(4) . ?
O4 C35 1.344(3) . ?
O5 C44 1.321(4) . ?
O6 C53 1.347(4) . ?
O7 C62 1.347(4) . ?
O8 N8 1.282(4) . ?
O9 N8 1.262(4) . ?
O10 N8 1.227(4) . ?
O11 N9 1.274(4) . ?
O12 N9 1.268(4) . ?
O13 N9 1.218(3) . ?
O14 H14A 0.8628 . ?
O14 H14B 0.8632 . ?
N1 C1 1.325(4) . ?
N1 C9 1.375(4) . ?
N2 C10 1.325(4) . ?
N2 C18 1.377(4) . ?
N3 C19 1.304(4) . ?
N3 C27 1.360(4) . ?
N4 C28 1.322(4) . ?
N4 C36 1.364(4) . ?
N5 C37 1.318(4) . ?
N5 C45 1.378(4) . ?
N6 C46 1.330(4) . ?
N6 C54 1.366(4) . ?
N7 C55 1.318(4) . ?
N7 C63 1.371(4) . ?
C1 H1 0.9500 . ?
C1 C2 1.396(5) . ?
C2 H2 0.9500 . ?
C2 C3 1.360(5) . ?
C3 H3 0.9500 . ?
C3 C4 1.408(4) . ?
C4 C5 1.414(5) . ?
C4 C9 1.412(4) . ?
C5 H5 0.9500 . ?
C5 C6 1.356(4) . ?
C6 H6 0.9500 . ?
C6 C7 1.403(4) . ?
C7 H7 0.9500 . ?
C7 C8 1.377(4) . ?
C8 C9 1.424(4) . ?
C10 H10 0.9500 . ?
C10 C11 1.386(5) . ?
C11 H11 0.9500 . ?
C11 C12 1.363(5) . ?
C12 H12 0.9500 . ?
C12 C13 1.415(5) . ?
C13 C14 1.413(5) . ?
C13 C18 1.412(5) . ?
C14 H14 0.9500 . ?
C14 C15 1.344(5) . ?
C15 H15 0.9500 . ?
C15 C16 1.410(5) . ?
C16 H16 0.9500 . ?
C16 C17 1.371(4) . ?
C17 C18 1.423(5) . ?
C19 H19 0.9500 . ?
C19 C20 1.396(4) . ?
C20 H20 0.9500 . ?
C20 C21 1.359(5) . ?
C21 H21 0.9500 . ?
C21 C22 1.409(5) . ?
C22 C23 1.416(5) . ?
C22 C27 1.425(4) . ?
C23 H23 0.9500 . ?
C23 C24 1.351(5) . ?
C24 H24 0.9500 . ?
C24 C25 1.409(5) . ?
C25 H25 0.9500 . ?
C25 C26 1.376(4) . ?
C26 C27 1.429(4) . ?
C28 H28 0.9500 . ?
C28 C29 1.402(5) . ?
C29 H29 0.9500 . ?
C29 C30 1.360(5) . ?
C30 H30 0.9500 . ?
C30 C31 1.402(5) . ?
C31 C32 1.413(4) . ?
C31 C36 1.419(4) . ?
C32 H32 0.9500 . ?
C32 C33 1.365(5) . ?
C33 H33 0.9500 . ?
C33 C34 1.415(4) . ?
C34 H34 0.9500 . ?
C34 C35 1.377(4) . ?
C35 C36 1.422(4) . ?
C37 H37 0.9500 . ?
C37 C38 1.403(5) . ?
C38 H38 0.9500 . ?
C38 C39 1.358(5) . ?
C39 H39 0.9500 . ?
C39 C40 1.401(5) . ?
C40 C41 1.406(5) . ?
C40 C45 1.424(5) . ?
C41 H41 0.9500 . ?
C41 C42 1.356(5) . ?
C42 H42 0.9500 . ?
C42 C43 1.403(5) . ?
C43 H43 0.9500 . ?
C43 C44 1.380(4) . ?
C44 C45 1.425(5) . ?
C46 H46 0.9500 . ?
C46 C47 1.392(5) . ?
C47 H47 0.9500 . ?
C47 C48 1.361(5) . ?
C48 H48 0.9500 . ?
C48 C49 1.411(5) . ?
C49 C50 1.419(5) . ?
C49 C54 1.415(4) . ?
C50 H50 0.9500 . ?
C50 C51 1.347(5) . ?
C51 H51 0.9500 . ?
C51 C52 1.413(4) . ?
C52 H52 0.9500 . ?
C52 C53 1.375(4) . ?
C53 C54 1.424(4) . ?
C55 H55 0.9500 . ?
C55 C56 1.397(5) . ?
C56 H56 0.9500 . ?
C56 C57 1.344(5) . ?
C57 H57 0.9500 . ?
C57 C58 1.413(5) . ?
C58 C59 1.410(5) . ?
C58 C63 1.422(5) . ?
C59 H59 0.9500 . ?
C59 C60 1.355(6) . ?
C60 H60 0.9500 . ?
C60 C61 1.410(5) . ?
C61 H61 0.9500 . ?
C61 C62 1.395(5) . ?
C62 C63 1.415(5) . ?
N11 C66 1.109(6) . ?
C66 C67 1.459(7) . ?
C67 H67A 0.9800 . ?
C67 H67B 0.9800 . ?
C67 H67C 0.9800 . ?
N12 C68 1.142(14) . ?
C68 C69 1.467(14) . ?
C69 H69A 0.9800 . ?
C69 H69B 0.9800 . ?
C69 H69C 0.9800 . ?
N10 C64 1.124(5) . ?
C64 C65 1.493(6) . ?
C65 H65A 0.9800 . ?
C65 H65B 0.9800 . ?
C65 H65C 0.9800 . ?

loop_
_geom_torsion_atom_site_label_1
_geom_torsion_atom_site_label_2
_geom_torsion_atom_site_label_3
_geom_torsion_atom_site_label_4
_geom_torsion
_geom_torsion_site_symmetry_1
_geom_torsion_site_symmetry_2
_geom_torsion_site_symmetry_3
_geom_torsion_site_symmetry_4
_geom_torsion_publ_flag
Dy1 O1 C8 C7 -163.4(3) . . . . ?
Dy1 O1 C8 C9 15.9(4) . . . . ?
Dy1 O2 C17 C16 162.4(2) . . . . ?
Dy1 O2 C17 C18 -16.2(4) . . . . ?
Dy1 O3 C26 C25 23.8(6) . . . . ?
Dy1 O3 C26 C27 -157.4(2) . . . . ?
Dy1 O8 N8 O9 -1.0(3) . . . . ?
Dy1 O8 N8 O10 -180.0(3) . . . . ?
Dy1 O9 N8 O8 1.0(3) . . . . ?
Dy1 O9 N8 O10 179.9(3) . . . . ?
Dy1 O11 N9 O12 -4.1(3) . . . . ?
Dy1 O11 N9 O13 176.3(3) . . . . ?
Dy1 O12 N9 O11 4.0(3) . . . . ?
Dy1 O12 N9 O13 -176.4(3) . . . . ?
Dy1 N1 C1 C2 -163.6(3) . . . . ?
Dy1 N1 C9 C4 164.8(3) . . . . ?
Dy1 N1 C9 C8 -16.4(4) . . . . ?
Dy1 N2 C10 C11 162.0(3) . . . . ?
Dy1 N2 C18 C13 -163.9(3) . . . . ?
Dy1 N2 C18 C17 14.4(4) . . . . ?
Dy2 O1 C8 C7 -17.2(5) . . . . ?
Dy2 O1 C8 C9 162.0(2) . . . . ?
Dy2 O2 C17 C16 -44.7(5) . . . . ?
Dy2 O2 C17 C18 136.7(3) . . . . ?
Dy2 O3 C26 C25 -161.8(3) . . . . ?
Dy2 O3 C26 C27 17.0(4) . . . . ?
Dy2 O4 C35 C34 -169.6(3) . . . . ?
Dy2 O4 C35 C36 12.3(4) . . . . ?
Dy2 O5 C44 C43 10.2(5) . . . . ?
Dy2 O5 C44 C45 -168.7(2) . . . . ?
Dy2 O6 C53 C52 -40.6(4) . . . . ?
Dy2 O6 C53 C54 137.7(2) . . . . ?
Dy2 N3 C19 C20 -167.4(2) . . . . ?
Dy2 N3 C27 C22 165.8(2) . . . . ?
Dy2 N3 C27 C26 -13.1(4) . . . . ?
Dy2 N4 C28 C29 -162.7(3) . . . . ?
Dy2 N4 C36 C31 165.6(3) . . . . ?
Dy2 N4 C36 C35 -14.8(4) . . . . ?
Dy3 O4 C35 C34 -5.0(5) . . . . ?
Dy3 O4 C35 C36 176.9(2) . . . . ?
Dy3 O5 C44 C43 -177.7(2) . . . . ?
Dy3 O5 C44 C45 3.4(4) . . . . ?
Dy3 O6 C53 C52 -178.3(2) . . . . ?
Dy3 O6 C53 C54 -0.1(4) . . . . ?
Dy3 O7 C62 C61 177.4(3) . . . . ?
Dy3 O7 C62 C63 -1.9(4) . . . . ?
Dy3 N5 C37 C38 -176.5(3) . . . . ?
Dy3 N5 C45 C40 177.0(3) . . . . ?
Dy3 N5 C45 C44 -4.1(4) . . . . ?
Dy3 N6 C46 C47 -176.5(3) . . . . ?
Dy3 N6 C54 C49 175.4(2) . . . . ?
Dy3 N6 C54 C53 -1.8(4) . . . . ?
Dy3 N7 C55 C56 175.4(2) . . . . ?
Dy3 N7 C63 C58 -178.1(3) . . . . ?
Dy3 N7 C63 C62 2.2(4) . . . . ?
O1 C8 C9 N1 1.9(5) . . . . ?
O1 C8 C9 C4 -179.3(3) . . . . ?
O2 C17 C18 N2 -0.5(5) . . . . ?
O2 C17 C18 C13 177.8(3) . . . . ?
O3 C26 C27 N3 -1.8(4) . . . . ?
O3 C26 C27 C22 179.3(3) . . . . ?
O4 C35 C36 N4 3.0(5) . . . . ?
O4 C35 C36 C31 -177.4(3) . . . . ?
O5 C44 C45 N5 1.0(5) . . . . ?
O5 C44 C45 C40 179.9(3) . . . . ?
O6 C53 C54 N6 1.3(4) . . . . ?
O6 C53 C54 C49 -176.0(3) . . . . ?
O7 C62 C63 N7 -0.3(5) . . . . ?
O7 C62 C63 C58 180.0(3) . . . . ?
N1 C1 C2 C3 -0.2(6) . . . . ?
N2 C10 C11 C12 -0.5(7) . . . . ?
N3 C19 C20 C21 1.5(5) . . . . ?
N4 C28 C29 C30 -1.8(6) . . . . ?
N5 C37 C38 C39 0.3(7) . . . . ?
N6 C46 C47 C48 0.1(6) . . . . ?
N7 C55 C56 C57 1.5(5) . . . . ?
C1 N1 C9 C4 -3.1(5) . . . . ?
C1 N1 C9 C8 175.7(3) . . . . ?
C1 C2 C3 C4 -1.3(6) . . . . ?
C2 C3 C4 C5 -178.3(4) . . . . ?
C2 C3 C4 C9 0.6(6) . . . . ?
C3 C4 C5 C6 177.6(4) . . . . ?
C3 C4 C9 N1 1.7(5) . . . . ?
C3 C4 C9 C8 -177.1(3) . . . . ?
C4 C5 C6 C7 -1.3(6) . . . . ?
C5 C4 C9 N1 -179.4(3) . . . . ?
C5 C4 C9 C8 1.8(5) . . . . ?
C5 C6 C7 C8 3.2(6) . . . . ?
C6 C7 C8 O1 176.8(3) . . . . ?
C6 C7 C8 C9 -2.5(5) . . . . ?
C7 C8 C9 N1 -178.8(3) . . . . ?
C7 C8 C9 C4 0.0(5) . . . . ?
C9 N1 C1 C2 2.4(6) . . . . ?
C9 C4 C5 C6 -1.2(6) . . . . ?
C10 N2 C18 C13 0.7(5) . . . . ?
C10 N2 C18 C17 179.0(3) . . . . ?
C10 C11 C12 C13 1.1(6) . . . . ?
C11 C12 C13 C14 -179.8(4) . . . . ?
C11 C12 C13 C18 -0.8(6) . . . . ?
C12 C13 C14 C15 179.0(4) . . . . ?
C12 C13 C18 N2 -0.2(5) . . . . ?
C12 C13 C18 C17 -178.3(3) . . . . ?
C13 C14 C15 C16 -0.5(6) . . . . ?
C14 C13 C18 N2 179.0(3) . . . . ?
C14 C13 C18 C17 0.8(5) . . . . ?
C14 C15 C16 C17 0.4(5) . . . . ?
C15 C16 C17 O2 -178.3(3) . . . . ?
C15 C16 C17 C18 0.3(5) . . . . ?
C16 C17 C18 N2 -179.2(3) . . . . ?
C16 C17 C18 C13 -0.9(5) . . . . ?
C18 N2 C10 C11 -0.4(6) . . . . ?
C18 C13 C14 C15 -0.1(6) . . . . ?
C19 N3 C27 C22 -3.6(5) . . . . ?
C19 N3 C27 C26 177.5(3) . . . . ?
C19 C20 C21 C22 -0.8(5) . . . . ?
C20 C21 C22 C23 179.3(4) . . . . ?
C20 C21 C22 C27 -1.9(5) . . . . ?
C21 C22 C23 C24 178.2(3) . . . . ?
C21 C22 C27 N3 4.1(5) . . . . ?
C21 C22 C27 C26 -177.0(3) . . . . ?
C22 C23 C24 C25 -0.7(6) . . . . ?
C23 C22 C27 N3 -177.0(3) . . . . ?
C23 C22 C27 C26 1.8(5) . . . . ?
C23 C24 C25 C26 0.8(6) . . . . ?
C24 C25 C26 O3 179.3(3) . . . . ?
C24 C25 C26 C27 0.5(5) . . . . ?
C25 C26 C27 N3 177.1(3) . . . . ?
C25 C26 C27 C22 -1.8(5) . . . . ?
C27 N3 C19 C20 0.7(5) . . . . ?
C27 C22 C23 C24 -0.6(5) . . . . ?
C28 N4 C36 C31 -1.8(5) . . . . ?
C28 N4 C36 C35 177.7(3) . . . . ?
C28 C29 C30 C31 -0.6(6) . . . . ?
C29 C30 C31 C32 -176.8(4) . . . . ?
C29 C30 C31 C36 1.6(6) . . . . ?
C30 C31 C32 C33 176.7(4) . . . . ?
C30 C31 C36 N4 -0.4(5) . . . . ?
C30 C31 C36 C35 -179.9(3) . . . . ?
C31 C32 C33 C34 1.8(6) . . . . ?
C32 C31 C36 N4 178.0(3) . . . . ?
C32 C31 C36 C35 -1.5(5) . . . . ?
C32 C33 C34 C35 1.1(6) . . . . ?
C33 C34 C35 O4 177.7(3) . . . . ?
C33 C34 C35 C36 -4.2(5) . . . . ?
C34 C35 C36 N4 -175.2(3) . . . . ?
C34 C35 C36 C31 4.4(5) . . . . ?
C36 N4 C28 C29 3.0(6) . . . . ?
C36 C31 C32 C33 -1.6(6) . . . . ?
C37 N5 C45 C40 -0.1(5) . . . . ?
C37 N5 C45 C44 178.8(3) . . . . ?
C37 C38 C39 C40 -0.5(7) . . . . ?
C38 C39 C40 C41 -178.3(4) . . . . ?
C38 C39 C40 C45 0.4(6) . . . . ?
C39 C40 C41 C42 178.6(4) . . . . ?
C39 C40 C45 N5 -0.1(5) . . . . ?
C39 C40 C45 C44 -179.0(4) . . . . ?
C40 C41 C42 C43 -0.4(6) . . . . ?
C41 C40 C45 N5 178.6(3) . . . . ?
C41 C40 C45 C44 -0.3(5) . . . . ?
C41 C42 C43 C44 1.1(5) . . . . ?
C42 C43 C44 O5 179.7(3) . . . . ?
C42 C43 C44 C45 -1.3(5) . . . . ?
C43 C44 C45 N5 -178.0(3) . . . . ?
C43 C44 C45 C40 0.9(5) . . . . ?
C45 N5 C37 C38 0.0(6) . . . . ?
C45 C40 C41 C42 0.0(6) . . . . ?
C46 N6 C54 C49 -3.1(5) . . . . ?
C46 N6 C54 C53 179.7(3) . . . . ?
C46 C47 C48 C49 -1.0(6) . . . . ?
C47 C48 C49 C50 -179.5(4) . . . . ?
C47 C48 C49 C54 -0.1(5) . . . . ?
C48 C49 C50 C51 179.4(4) . . . . ?
C48 C49 C54 N6 2.2(5) . . . . ?
C48 C49 C54 C53 179.4(3) . . . . ?
C49 C50 C51 C52 0.1(6) . . . . ?
C50 C49 C54 N6 -178.4(3) . . . . ?
C50 C49 C54 C53 -1.2(5) . . . . ?
C50 C51 C52 C53 1.0(5) . . . . ?
C51 C52 C53 O6 176.1(3) . . . . ?
C51 C52 C53 C54 -2.1(5) . . . . ?
C52 C53 C54 N6 179.6(3) . . . . ?
C52 C53 C54 C49 2.3(5) . . . . ?
C54 N6 C46 C47 1.9(5) . . . . ?
C54 C49 C50 C51 0.0(5) . . . . ?
C55 N7 C63 C58 -3.2(5) . . . . ?
C55 N7 C63 C62 177.2(3) . . . . ?
C55 C56 C57 C58 -1.7(5) . . . . ?
C56 C57 C58 C59 -179.2(4) . . . . ?
C56 C57 C58 C63 -0.4(5) . . . . ?
C57 C58 C59 C60 176.6(4) . . . . ?
C57 C58 C63 N7 2.9(5) . . . . ?
C57 C58 C63 C62 -177.4(3) . . . . ?
C58 C59 C60 C61 0.8(8) . . . . ?
C59 C58 C63 N7 -178.2(3) . . . . ?
C59 C58 C63 C62 1.4(5) . . . . ?
C59 C60 C61 C62 1.3(8) . . . . ?
C60 C61 C62 O7 178.7(4) . . . . ?
C60 C61 C62 C63 -2.0(6) . . . . ?
C61 C62 C63 N7 -179.7(3) . . . . ?
C61 C62 C63 C58 0.6(5) . . . . ?
C63 N7 C55 C56 1.0(5) . . . . ?
C63 C58 C59 C60 -2.1(6) . . . . ?
